data_2312985
loop_
_publ_author_name
'Peloquin, Andrew J.'
'McMillen, Colin D.'
'Pennington, William T.'

_publ_section_title
;
 Halogen and hydrogen bonding of 3,6-bis(pyridin-2-yl)-1,2,4,5-tetrazine
 and 3,6-bis(pyridin-4-yl)-1,2,4,5-tetrazine.
;
_journal_coeditor_code QF3073
_journal_issue 'Pt 7'
_journal_name_full 'Acta crystallographica. Section C, Structural chemistry'
_journal_page_first 351
_journal_page_last 357
_journal_paper_doi 10.1107/S2053229626005814
_journal_volume 82
_journal_year 2026
_chemical_formula_iupac 'C12 H9 N6 +, I5 -'
_chemical_formula_moiety 'C12 H9 N6 +, I5 -'
_chemical_formula_sum 'C12 H9 I5 N6'
_chemical_formula_weight 871.768
_chemical_name_common
;
[H(4-bptz)]:I~5~
;
_chemical_name_systematic
;
4-[6-(Pyridin-4-yl)-1,2,4,5-tetrazin-3-yl]pyridinium pentaiodide
;
_space_group_crystal_system orthorhombic
_space_group_IT_number 57
_space_group_name_Hall '-P 2c 2b'
_space_group_name_H-M_alt 'P b c m'
_audit_creation_method
;
Olex2 1.5
(compiled 2025.07.13 svn.rb7424aed for OlexSys, GUI svn.r7314)
;
_cell_angle_alpha 90
_cell_angle_beta 90
_cell_angle_gamma 90
_cell_formula_units_Z 4
_cell_length_a 13.6382(5)
_cell_length_b 10.5055(4)
_cell_length_c 14.2062(5)
_cell_measurement_reflns_used 9969
_cell_measurement_temperature 100(2)
_cell_measurement_theta_max 27.10
_cell_measurement_theta_min 2.45
_cell_volume 2035.41(13)
_computing_cell_refinement
;
SAINT (Bruker, 2017)
;
_computing_data_collection
;
APEX3 (Bruker, 2017)
;
_computing_data_reduction
;
SAINT (Bruker, 2017)
;
_computing_molecular_graphics
;
OLEX2 (Dolomanov <i>et al.</i>,  2009)
;
_computing_publication_material
;
OLEX2 (Dolomanov <i>et al.</i>,  2009)
;
_computing_structure_refinement
;
olex2.refine (Bourhis <i>et al.</i>,  2015)
;
_computing_structure_solution
;
SHELXT2018 (Sheldrick, 2015<i>a</i>)
;
_diffrn_ambient_temperature 100.00
_diffrn_measured_fraction_theta_full 0.9969
_diffrn_measured_fraction_theta_max 0.9972
_diffrn_measurement_device_type 'Bruker D8 VENTURE PHOTON 2'
_diffrn_measurement_method '\f and \w scans'
_diffrn_radiation_type 'Mo K\a'
_diffrn_radiation_wavelength 0.71073
_diffrn_reflns_av_R_equivalents 0.0653
_diffrn_reflns_av_unetI/netI 0.0364
_diffrn_reflns_limit_h_max 17
_diffrn_reflns_limit_h_min -17
_diffrn_reflns_limit_k_max 13
_diffrn_reflns_limit_k_min -12
_diffrn_reflns_limit_l_max 17
_diffrn_reflns_limit_l_min -17
_diffrn_reflns_number 17143
_diffrn_reflns_theta_full 25.2417
_diffrn_reflns_theta_max 26.37
_diffrn_reflns_theta_min 2.45
_exptl_absorpt_coefficient_mu 7.651
_exptl_absorpt_correction_T_max 0.7455
_exptl_absorpt_correction_T_min 0.4054
_exptl_absorpt_correction_type multi-scan
_exptl_absorpt_process_details
;
(SADABS; Bruker, 2017)
;
_exptl_crystal_colour red
_exptl_crystal_density_diffrn 2.845
_exptl_crystal_density_method 'not measured'
_exptl_crystal_description column
_exptl_crystal_F_000 1544.723
_exptl_crystal_size_max 0.302
_exptl_crystal_size_mid 0.174
_exptl_crystal_size_min 0.101
_refine_diff_density_max 1.5959
_refine_diff_density_min -1.5096
_refine_ls_goodness_of_fit_ref 1.0467
_refine_ls_hydrogen_treatment mixed
_refine_ls_matrix_type full
_refine_ls_number_constraints 8
_refine_ls_number_parameters 117
_refine_ls_number_reflns 2164
_refine_ls_number_restraints 1
_refine_ls_restrained_S_all 1.0465
_refine_ls_R_factor_all 0.0339
_refine_ls_R_factor_gt 0.0251
_refine_ls_shift/su_max -0.0006
_refine_ls_shift/su_mean 0.0001
_refine_ls_structure_factor_coef Fsqd
_refine_ls_weighting_details 'w=1/[\s^2^(Fo^2^)+(0.0000P)^2^+11.9468P] where P=(Fo^2^+2Fc^2^)/3'
_refine_ls_weighting_scheme calc
_refine_ls_wR_factor_gt 0.0531
_refine_ls_wR_factor_ref 0.0610
_reflns_number_gt 1871
_reflns_number_total 2164
_reflns_threshold_expression I>=2u(I)
_cod_data_source_file qf3073sup1.cif
_cod_data_source_block 2
_cod_database_code 2312985

loop_
_space_group_symop_id
_space_group_symop_operation_xyz
1 x,y,z
2 x,-y+1/2,-z
3 -x,y+1/2,-z+1/2
4 -x,-y,z+1/2
5 -x,-y,-z
6 -x,y-1/2,z
7 x,-y-1/2,z-1/2
8 x,y,-z-1/2

loop_
_atom_site_type_symbol
_atom_site_label
_atom_site_fract_x
_atom_site_fract_y
_atom_site_fract_z
_atom_site_U_iso_or_equiv
_atom_site_adp_type
_atom_site_occupancy
I I1 1.01022(4) -0.10590(5) 0.25 0.02431(12) Uani 1.000000
I I2 0.81590(3) -0.01576(4) 0.25 0.01943(11) Uani 1.000000
I I3 0.60380(3) 0.08807(4) 0.25 0.02110(12) Uani 1.000000
I I4 0.67116(3) 0.37318(5) 0.25 0.02126(12) Uani 1.000000
I I5 0.72045(4) 0.63031(5) 0.25 0.02586(13) Uani 1.000000
N N1 0.7751(3) 0.3642(4) 0.5029(3) 0.0134(8) Uani 1.000000
N N2 0.6774(3) 0.3634(4) 0.5020(3) 0.0143(8) Uani 1.000000
N N3 0.3244(4) 0.25 0.5 0.0159(11) Uani 1.000000
N N4 1.1310(4) 0.25 0.5 0.0163(11) Uani 1.000000
C C1 0.6331(5) 0.25 0.5 0.0144(13) Uani 1.000000
C C2 0.5244(4) 0.25 0.5 0.0119(12) Uani 1.000000
C C3 0.4731(3) 0.1530(4) 0.5446(3) 0.0161(9) Uani 1.000000
H H3 0.5071(3) 0.0855(4) 0.5748(3) 0.0193(11) Uiso 1.000000
C C4 0.3725(3) 0.1564(4) 0.5442(3) 0.0139(9) Uani 1.000000
H H4 0.3366(3) 0.0916(4) 0.5757(3) 0.0167(11) Uiso 1.000000
C C5 0.8198(5) 0.25 0.5 0.0123(12) Uani 1.000000
C C6 0.9285(4) 0.25 0.5 0.0108(12) Uani 1.000000
C C7 0.9800(3) 0.3478(5) 0.5431(3) 0.0178(10) Uani 1.000000
H H7 0.9463(3) 0.4159(5) 0.5730(3) 0.0213(12) Uiso 1.000000
C C8 1.0808(3) 0.3442(5) 0.5417(3) 0.0189(10) Uani 1.000000
H H8 1.1162(3) 0.4109(5) 0.5714(3) 0.0227(12) Uiso 1.000000
H H1N3 0.2611(15) 0.25 0.5 0.05(3) Uiso 1.000000

loop_
_atom_site_aniso_label
_atom_site_aniso_U_11
_atom_site_aniso_U_22
_atom_site_aniso_U_33
_atom_site_aniso_U_12
_atom_site_aniso_U_13
_atom_site_aniso_U_23
I1 0.0268(2) 0.0285(3) 0.0176(2) 0.0042(2) -0.000000 0.000000
I2 0.0229(2) 0.0201(2) 0.0153(2) -0.00566(18) -0.000000 0.000000
I3 0.0204(2) 0.0258(2) 0.0171(2) -0.00223(18) -0.000000 0.000000
I4 0.0185(2) 0.0326(3) 0.0127(2) 0.00369(19) -0.000000 0.000000
I5 0.0276(3) 0.0290(3) 0.0210(2) 0.0024(2) -0.000000 0.000000
N1 0.0088(17) 0.017(2) 0.0142(19) 0.0008(15) -0.0012(14) -0.0011(15)
N2 0.0084(17) 0.018(2) 0.016(2) -0.0016(15) -0.0009(14) -0.0033(15)
N3 0.010(3) 0.017(3) 0.021(3) -0.000000 -0.000000 -0.002(2)
N4 0.008(2) 0.022(3) 0.019(3) -0.000000 -0.000000 0.006(2)
C1 0.013(3) 0.016(3) 0.014(3) -0.000000 -0.000000 0.003(3)
C2 0.008(3) 0.013(3) 0.014(3) -0.000000 -0.000000 -0.002(2)
C3 0.015(2) 0.017(2) 0.016(2) 0.0004(18) -0.0002(17) 0.0018(19)
C4 0.012(2) 0.014(2) 0.016(2) -0.0016(17) 0.0009(17) 0.0012(18)
C5 0.014(3) 0.019(3) 0.004(3) -0.000000 -0.000000 0.000(2)
C6 0.008(3) 0.009(3) 0.015(3) -0.000000 -0.000000 0.003(2)
C7 0.012(2) 0.019(2) 0.022(2) 0.0044(18) -0.0011(18) -0.001(2)
C8 0.014(2) 0.019(2) 0.024(3) -0.0003(19) -0.0008(19) 0.003(2)

loop_
_atom_type_symbol
_atom_type_scat_Cromer_Mann_a1
_atom_type_scat_Cromer_Mann_a2
_atom_type_scat_Cromer_Mann_a3
_atom_type_scat_Cromer_Mann_a4
_atom_type_scat_Cromer_Mann_b1
_atom_type_scat_Cromer_Mann_b2
_atom_type_scat_Cromer_Mann_b3
_atom_type_scat_Cromer_Mann_b4
_atom_type_scat_Cromer_Mann_c
_atom_type_scat_dispersion_source
_atom_type_scat_dispersion_real
_atom_type_scat_dispersion_imag
_atom_type_scat_source
C 2.31000 1.02000 1.58860 0.86500 20.84390 10.20750 0.56870 51.65120 0.21560 'Brennan, Cowan, Rev. Sci. Instrum., 1992, 63, 850' 0.00313 0.00162 'International Tables Volume C Table 6.1.1.4 (pp. 500-502)'
H 0.49300 0.32291 0.14019 0.04081 10.51090 26.12570 3.14236 57.79970 0.00304 'Brennan, Cowan, Rev. Sci. Instrum., 1992, 63, 850' 0.00000 0.00000 'International Tables Volume C Table 6.1.1.4 (pp. 500-502)'
I 20.14720 18.99490 7.51380 2.27350 4.34700 0.38140 27.76600 66.87760 4.07120 'Brennan, Cowan, Rev. Sci. Instrum., 1992, 63, 850' -0.43777 1.82087 'International Tables Volume C Table 6.1.1.4 (pp. 500-502)'
N 12.21260 3.13220 2.01250 1.16630 0.00570 9.89330 28.99750 0.58260 -11.52900 'Brennan, Cowan, Rev. Sci. Instrum., 1992, 63, 850' 0.00612 0.00332 'International Tables Volume C Table 6.1.1.4 (pp. 500-502)'

loop_
_geom_angle_atom_site_label_1
_geom_angle_atom_site_label_2
_geom_angle_atom_site_label_3
_geom_angle_site_symmetry_1
_geom_angle_site_symmetry_3
_geom_angle
_geom_angle_publ_flag
I3 I2 I1 . . 179.00(2) ?
I4 I3 I2 . . 93.607(16) ?
I5 I4 I3 . . 176.92(2) ?
C5 N1 N2 2_556 . 116.6(4) ?
C1 N2 N1 2_556 . 117.3(4) ?
C4 N3 C4 2_556 . 121.3(5) ?
H1N3 N3 C4 . . 119.3(3) ?
H1N3 N3 C4 . 2_556 119.3(3) ?
C8 N4 C8 2_556 . 118.6(6) ?
N2 C1 N2 . 2_556 126.2(6) ?
C2 C1 N2 . 2_556 116.9(3) ?
C2 C1 N2 . . 116.9(3) ?
C3 C2 C1 . . 120.2(3) ?
C3 C2 C1 2_556 . 120.2(3) ?
C3 C2 C3 2_556 . 119.6(6) ?
H3 C3 C2 . . 120.6(3) ?
C4 C3 C2 . . 118.8(4) ?
C4 C3 H3 . . 120.6(3) ?
C3 C4 N3 . . 120.7(4) ?
H4 C4 N3 . . 119.6(3) ?
H4 C4 C3 . . 119.6(3) ?
N1 C5 N1 . 2_556 126.1(6) ?
C6 C5 N1 . . 116.9(3) ?
C6 C5 N1 . 2_556 116.9(3) ?
C7 C6 C5 . . 120.4(3) ?
C7 C6 C5 2_556 . 120.4(3) ?
C7 C6 C7 . 2_556 119.2(6) ?
H7 C7 C6 . 2_556 120.7(3) ?
C8 C7 C6 . 2_556 118.6(4) ?
C8 C7 H7 . . 120.7(3) ?
C7 C8 N4 . . 122.5(5) ?
H8 C8 N4 . . 118.7(3) ?
H8 C8 C7 . . 118.7(3) ?

loop_
_geom_bond_atom_site_label_1
_geom_bond_atom_site_label_2
_geom_bond_site_symmetry_2
_geom_bond_distance
_geom_bond_publ_flag
I1 I2 . 2.8143(7) ?
I2 I3 . 3.0915(6) ?
I3 I4 . 3.1329(7) ?
I4 I5 . 2.7837(7) ?
N1 N2 . 1.332(5) ?
N1 C5 2_556 1.346(5) ?
N2 C1 2_556 1.336(5) ?
N3 C4 2_556 1.339(5) ?
N3 C4 . 1.339(5) ?
N3 H1N3 . 0.86(2) ?
N4 C8 . 1.341(5) ?
N4 C8 2_556 1.341(5) ?
C1 C2 . 1.482(8) ?
C2 C3 . 1.389(5) ?
C2 C3 2_556 1.389(5) ?
C3 H3 . 0.9500 ?
C3 C4 . 1.374(6) ?
C4 H4 . 0.9500 ?
C5 C6 . 1.484(8) ?
C6 C7 2_556 1.387(5) ?
C6 C7 . 1.387(5) ?
C7 H7 . 0.9500 ?
C7 C8 . 1.376(6) ?
C8 H8 . 0.9500 ?

loop_
_geom_hbond_atom_site_label_D
_geom_hbond_atom_site_label_H
_geom_hbond_atom_site_label_A
_geom_hbond_site_symmetry_A
_geom_hbond_distance_DH
_geom_hbond_distance_HA
_geom_hbond_distance_DA
_geom_hbond_angle_DHA
C4 H4 N2 6_655 0.9500 2.623(6) 3.209(6) 120.30(13)
C7 H7 I1 2_556 0.9500 3.327(5) 4.020(5) 131.51(8)
C7 H7 I2 2_556 0.9500 3.254(5) 4.094(5) 148.45(8)
N3 H1N3 N4 1_455 0.86(2) 1.77(2) 2.637(7) 180.0

loop_
_geom_torsion_atom_site_label_1
_geom_torsion_atom_site_label_2
_geom_torsion_atom_site_label_3
_geom_torsion_atom_site_label_4
_geom_torsion_site_symmetry_1
_geom_torsion_site_symmetry_2
_geom_torsion_site_symmetry_3
_geom_torsion_site_symmetry_4
_geom_torsion
_geom_torsion_publ_flag
N1 N2 C1 N2 . . . 2_556 -0.6(6) ?
N1 N2 C1 C2 . . . . 179.4(3) ?
N1 C5 N1 N2 2_556 . . . -0.6(3) ?
N1 C5 C6 C7 2_556 . . . -151.2(3) ?
N1 C5 C6 C7 . . . . 28.8(3) ?
N2 N1 C5 C6 . . . . 179.4(3) ?
N2 C1 C2 C3 . . . . -146.8(3) ?
N2 C1 C2 C3 2_556 . . . 33.2(3) ?
N3 C4 C3 C2 . . . . 1.4(4) ?
N4 C8 C7 C6 . . . . 0.2(5) ?
N4 C8 C7 C6 . 2_556 2_556 . 0.2(5) ?
C1 N2 N1 C5 . 2_556 2_556 . 1.1(4) ?
C1 N2 N1 C5 . . . . 1.1(4) ?
C1 C2 C3 C4 . . 2_556 2_556 179.3(3) ?
C1 C2 C3 C4 . . . . 179.3(3) ?
C2 C1 N2 N1 . . 2_556 2_556 179.4(3) ?
C3 C2 C3 C4 . . 2_556 2_556 -0.7(3) ?
C3 C4 N3 C4 . . . 2_556 -0.7(7) ?
C4 N3 C4 C3 . . 2_556 2_556 -0.7(3) ?
C4 C3 C2 C3 . . . 2_556 -0.7(7) ?
C5 C6 C7 C8 . . . . 179.9(3) ?
C5 C6 C7 C8 . . 2_556 2_556 179.9(3) ?
C6 C5 N1 N2 . . 2_556 2_556 179.4(3) ?
C7 C6 C5 N1 2_556 . . . -151.2(3) ?
C7 C6 C7 C8 2_556 . . . -0.1(3) ?
C7 C8 N4 C8 . . . 2_556 -0.1(8) ?
C8 N4 C8 C7 . . 2_556 2_556 -0.1(3) ?

loop_
_restr_distance_atom_site_label_1
_restr_distance_atom_site_label_2
_restr_distance_site_symmetry_2
_restr_distance_target
_restr_distance_target_weight_param
H1N3 N3 1 0.8600 0.0200

_cod_database_fobs_code 2312985
